data_4342067
loop_
_publ_author_name
'M\"uller, Christoph'
'Koch, Alexander'
'G\"orls, Helmar'
'Krieck, Sven'
'Westerhausen, Matthias'

_publ_section_title
;
 Tris(pyrazolyl)methanides of the Alkaline Earth Metals: Influence of the
 Substitution Pattern on Stability and Degradation.
;
_journal_issue 2
_journal_name_full 'Inorganic chemistry'
_journal_page_first 635
_journal_page_last 645
_journal_paper_doi 10.1021/ic5025907
_journal_volume 54
_journal_year 2015
_chemical_formula_moiety 'C38 H54 Mg N12'
_chemical_formula_sum 'C38 H54 Mg N12'
_chemical_formula_weight 703.24
_space_group_IT_number 148
_symmetry_cell_setting trigonal
_symmetry_space_group_name_Hall '-R 3'
_symmetry_space_group_name_H-M 'R -3 :H'
_atom_sites_solution_hydrogens geom
_atom_sites_solution_primary direct
_atom_sites_solution_secondary difmap
_audit_creation_method SHELXL-97
_cell_angle_alpha 90
_cell_angle_beta 90
_cell_angle_gamma 120
_cell_formula_units_Z 3
_cell_length_a 14.2988(4)
_cell_length_b 14.2988(4)
_cell_length_c 20.8543(5)
_cell_measurement_temperature 133(2)
_cell_volume 3692.54(17)
_computing_cell_refinement DENZO
_computing_data_collection COLLECT
_computing_data_reduction DENZO
_computing_molecular_graphics SHELXTL/PC
_computing_publication_material SHELXL-97
_computing_structure_refinement 'SHELXL-97 (Sheldrick, 2008)'
_computing_structure_solution 'SHELXS-97 (Sheldrick, 2008)'
_diffrn_ambient_temperature 133(2)
_diffrn_measured_fraction_theta_full 0.996
_diffrn_measured_fraction_theta_max 0.996
_diffrn_measurement_device_type KappaCCD
_diffrn_measurement_method 'phi- + omega-scan'
_diffrn_radiation_monochromator graphite
_diffrn_radiation_source 'fine-focus sealed tube'
_diffrn_radiation_type MoK\a
_diffrn_radiation_wavelength 0.71073
_diffrn_reflns_av_R_equivalents 0.0320
_diffrn_reflns_av_sigmaI/netI 0.0259
_diffrn_reflns_limit_h_max 8
_diffrn_reflns_limit_h_min -17
_diffrn_reflns_limit_k_max 17
_diffrn_reflns_limit_k_min 0
_diffrn_reflns_limit_l_max 25
_diffrn_reflns_limit_l_min 0
_diffrn_reflns_number 1497
_diffrn_reflns_theta_full 25.35
_diffrn_reflns_theta_max 25.35
_diffrn_reflns_theta_min 3.83
_exptl_absorpt_coefficient_mu 0.071
_exptl_absorpt_correction_T_max 0.9962
_exptl_absorpt_correction_T_min 0.8963
_exptl_absorpt_correction_type multi-scan
_exptl_absorpt_process_details 'SADABS, Bruker-AXS, 2002'
_exptl_crystal_colour colourless
_exptl_crystal_density_diffrn 0.949
_exptl_crystal_density_method 'not measured'
_exptl_crystal_description prism
_exptl_crystal_F_000 1134
_exptl_crystal_size_max 0.056
_exptl_crystal_size_mid 0.046
_exptl_crystal_size_min 0.036
_refine_diff_density_max 0.318
_refine_diff_density_min -0.249
_refine_diff_density_rms 0.066
_refine_ls_extinction_method none
_refine_ls_goodness_of_fit_ref 1.105
_refine_ls_hydrogen_treatment constr
_refine_ls_matrix_type full
_refine_ls_number_parameters 81
_refine_ls_number_reflns 1497
_refine_ls_number_restraints 0
_refine_ls_restrained_S_all 1.105
_refine_ls_R_factor_all 0.0668
_refine_ls_R_factor_gt 0.0554
_refine_ls_shift/su_max 0.013
_refine_ls_shift/su_mean 0.000
_refine_ls_structure_factor_coef Fsqd
_refine_ls_weighting_details 'calc w=1/[\s^2^(Fo^2^)+(0.1100P)^2^+5.6524P] where P=(Fo^2^+2Fc^2^)/3'
_refine_ls_weighting_scheme calc
_refine_ls_wR_factor_gt 0.1694
_refine_ls_wR_factor_ref 0.1851
_reflns_number_gt 1269
_reflns_number_total 1497
_reflns_threshold_expression >2sigma(I)
_cod_data_source_file ic5025907_si_002.cif
_cod_data_source_block FO5081
_cod_depositor_comments 'Adding full bibliography for 4342066--4342075.cif.'
_cod_original_sg_symbol_H-M 'R -3'
_cod_database_code 4342067

loop_
_symmetry_equiv_pos_as_xyz
'x, y, z'
'-y, x-y, z'
'-x+y, -x, z'
'x+2/3, y+1/3, z+1/3'
'-y+2/3, x-y+1/3, z+1/3'
'-x+y+2/3, -x+1/3, z+1/3'
'x+1/3, y+2/3, z+2/3'
'-y+1/3, x-y+2/3, z+2/3'
'-x+y+1/3, -x+2/3, z+2/3'
'-x, -y, -z'
'y, -x+y, -z'
'x-y, x, -z'
'-x+2/3, -y+1/3, -z+1/3'
'y+2/3, -x+y+1/3, -z+1/3'
'x-y+2/3, x+1/3, -z+1/3'
'-x+1/3, -y+2/3, -z+2/3'
'y+1/3, -x+y+2/3, -z+2/3'
'x-y+1/3, x+2/3, -z+2/3'

loop_
_atom_site_label
_atom_site_type_symbol
_atom_site_fract_x
_atom_site_fract_y
_atom_site_fract_z
_atom_site_U_iso_or_equiv
_atom_site_adp_type
_atom_site_occupancy
_atom_site_symmetry_multiplicity
_atom_site_calc_flag
_atom_site_refinement_flags
Mg1 Mg 0.3333 0.6667 0.1667 0.0212(4) Uani 1 6 d S
N1 N 0.43247(13) 0.67546(13) 0.29730(8) 0.0211(5) Uani 1 1 d .
N2 N 0.45879(13) 0.68332(13) 0.23320(8) 0.0229(5) Uani 1 1 d .
C1 C 0.3333 0.6667 0.32086(16) 0.0213(7) Uani 1 3 d S
C2 C 0.51293(16) 0.67985(16) 0.33386(10) 0.0247(5) Uani 1 1 d .
C4 C 0.55673(16) 0.69371(16) 0.23103(10) 0.0252(5) Uani 1 1 d .
C3 C 0.59439(17) 0.69193(17) 0.29310(10) 0.0279(5) Uani 1 1 d .
C7 C 0.61267(19) 0.70530(19) 0.16859(11) 0.0328(6) Uani 1 1 d .
H7A H 0.5608 0.6861 0.1334 0.049 Uiso 1 1 calc R
H7B H 0.6430 0.6572 0.1680 0.049 Uiso 1 1 calc R
H7C H 0.6709 0.7802 0.1634 0.049 Uiso 1 1 calc R
C5 C 0.50773(19) 0.6751(2) 0.40516(10) 0.0332(6) Uani 1 1 d .
H5A H 0.4405 0.6709 0.4195 0.050 Uiso 1 1 calc R
H5B H 0.5695 0.7401 0.4229 0.050 Uiso 1 1 calc R
H5C H 0.5098 0.6111 0.4200 0.050 Uiso 1 1 calc R
C6 C 0.70049(19) 0.7027(2) 0.31229(13) 0.0402(6) Uani 1 1 d .
H6A H 0.7358 0.7606 0.3440 0.060 Uiso 1 1 calc R
H6B H 0.7469 0.7199 0.2744 0.060 Uiso 1 1 calc R
H6C H 0.6881 0.6345 0.3310 0.060 Uiso 1 1 calc R

loop_
_atom_site_aniso_label
_atom_site_aniso_U_11
_atom_site_aniso_U_22
_atom_site_aniso_U_33
_atom_site_aniso_U_23
_atom_site_aniso_U_13
_atom_site_aniso_U_12
Mg1 0.0249(6) 0.0249(6) 0.0137(8) 0.000 0.000 0.0125(3)
N1 0.0239(9) 0.0244(9) 0.0150(8) -0.0011(6) -0.0008(6) 0.0120(7)
N2 0.0253(9) 0.0273(9) 0.0164(9) -0.0010(6) 0.0007(7) 0.0135(8)
C1 0.0221(11) 0.0221(11) 0.0196(16) 0.000 0.000 0.0110(5)
C2 0.0256(11) 0.0238(10) 0.0234(11) -0.0025(8) -0.0057(8) 0.0115(8)
C4 0.0261(11) 0.0247(11) 0.0261(11) -0.0023(8) 0.0006(8) 0.0137(9)
C3 0.0271(11) 0.0271(11) 0.0306(12) -0.0035(8) -0.0055(9) 0.0143(9)
C7 0.0305(12) 0.0380(13) 0.0317(12) -0.0039(9) 0.0043(9) 0.0184(10)
C5 0.0365(13) 0.0413(13) 0.0216(11) 0.0003(9) -0.0071(9) 0.0194(10)
C6 0.0307(13) 0.0521(15) 0.0420(14) 0.0001(11) -0.0051(10) 0.0238(12)

loop_
_atom_type_symbol
_atom_type_description
_atom_type_scat_dispersion_real
_atom_type_scat_dispersion_imag
_atom_type_scat_source
C C 0.0033 0.0016 'International Tables Vol C Tables 4.2.6.8 and 6.1.1.4'
H H 0.0000 0.0000 'International Tables Vol C Tables 4.2.6.8 and 6.1.1.4'
N N 0.0061 0.0033 'International Tables Vol C Tables 4.2.6.8 and 6.1.1.4'
Mg Mg 0.0486 0.0363 'International Tables Vol C Tables 4.2.6.8 and 6.1.1.4'

loop_
_geom_angle_atom_site_label_1
_geom_angle_atom_site_label_2
_geom_angle_atom_site_label_3
_geom_angle
_geom_angle_site_symmetry_1
_geom_angle_site_symmetry_3
N2 Mg1 N2 83.97(6) 14_455 15
N2 Mg1 N2 180.00(11) 14_455 2_665
N2 Mg1 N2 96.03(6) 15 2_665
N2 Mg1 N2 96.03(6) 14_455 3_565
N2 Mg1 N2 180.0 15 3_565
N2 Mg1 N2 83.97(6) 2_665 3_565
N2 Mg1 N2 83.97(6) 14_455 13_565
N2 Mg1 N2 83.97(6) 15 13_565
N2 Mg1 N2 96.03(6) 2_665 13_565
N2 Mg1 N2 96.03(6) 3_565 13_565
N2 Mg1 N2 96.03(6) 14_455 .
N2 Mg1 N2 96.03(6) 15 .
N2 Mg1 N2 83.97(6) 2_665 .
N2 Mg1 N2 83.97(6) 3_565 .
N2 Mg1 N2 180.0 13_565 .
C2 N1 N2 110.55(16) . .
C2 N1 C1 125.9(2) . .
N2 N1 C1 123.56(18) . .
C4 N2 N1 105.71(16) . .
C4 N2 Mg1 138.61(14) . .
N1 N2 Mg1 115.55(12) . .
N1 C1 N1 109.07(14) 2_665 3_565
N1 C1 N1 109.07(14) 2_665 .
N1 C1 N1 109.07(14) 3_565 .
N1 C2 C3 107.63(18) . .
N1 C2 C5 122.55(19) . .
C3 C2 C5 129.80(19) . .
N2 C4 C3 110.92(18) . .
N2 C4 C7 121.10(19) . .
C3 C4 C7 128.0(2) . .
C2 C3 C4 105.19(18) . .
C2 C3 C6 126.5(2) . .
C4 C3 C6 128.3(2) . .
C4 C7 H7A 109.5 . .
C4 C7 H7B 109.5 . .
H7A C7 H7B 109.5 . .
C4 C7 H7C 109.5 . .
H7A C7 H7C 109.5 . .
H7B C7 H7C 109.5 . .
C2 C5 H5A 109.5 . .
C2 C5 H5B 109.5 . .
H5A C5 H5B 109.5 . .
C2 C5 H5C 109.5 . .
H5A C5 H5C 109.5 . .
H5B C5 H5C 109.5 . .
C3 C6 H6A 109.5 . .
C3 C6 H6B 109.5 . .
H6A C6 H6B 109.5 . .
C3 C6 H6C 109.5 . .
H6A C6 H6C 109.5 . .
H6B C6 H6C 109.5 . .

loop_
_geom_bond_atom_site_label_1
_geom_bond_atom_site_label_2
_geom_bond_distance
_geom_bond_site_symmetry_2
Mg1 N2 2.1845(16) 14_455
Mg1 N2 2.1845(16) 15
Mg1 N2 2.1845(16) 2_665
Mg1 N2 2.1845(16) 3_565
Mg1 N2 2.1845(16) 13_565
Mg1 N2 2.1846(16) .
N1 C2 1.355(3) .
N1 N2 1.378(2) .
N1 C1 1.4451(19) .
N2 C4 1.333(3) .
C1 N1 1.445(2) 2_665
C1 N1 1.445(2) 3_565
C2 C3 1.381(3) .
C2 C5 1.489(3) .
C4 C3 1.407(3) .
C4 C7 1.493(3) .
C3 C6 1.501(3) .
C7 H7A 0.9800 .
C7 H7B 0.9800 .
C7 H7C 0.9800 .
C5 H5A 0.9800 .
C5 H5B 0.9800 .
C5 H5C 0.9800 .
C6 H6A 0.9800 .
C6 H6B 0.9800 .
C6 H6C 0.9800 .

loop_
_platon_squeeze_void_nr
_platon_squeeze_void_average_x
_platon_squeeze_void_average_y
_platon_squeeze_void_average_z
_platon_squeeze_void_volume
_platon_squeeze_void_count_electrons
_platon_squeeze_void_content
1 0.000 0.000 0.000 372 54 ' '
2 0.333 0.667 0.665 370 54 ' '
3 0.667 0.333 0.333 368 54 ' '
